data_1547121
loop_
_publ_author_name
'Armaly, Ahlam M.'
'Bar, Sukanta'
'Schindler, Corinna S.'

_publ_section_title
;
 Aluminum Chloride-Mediated Dieckmann Cyclization for the Synthesis of
 Cyclic 2-Alkyl-1,3-alkanediones: One-Step Synthesis of the
 Chiloglottones.
;
_journal_issue 15
_journal_name_full 'Organic letters'
_journal_page_first 3958
_journal_page_last 3961
_journal_paper_doi 10.1021/acs.orglett.7b01622
_journal_volume 19
_journal_year 2017
_chemical_formula_moiety 'C9 H12 O3'
_chemical_formula_sum 'C9 H12 O3'
_chemical_formula_weight 168.19
_space_group_crystal_system monoclinic
_space_group_IT_number 14
_space_group_name_Hall '-P 2ybc'
_space_group_name_H-M_alt 'P 1 21/c 1'
_symmetry_space_group_name_Hall '-P 2ybc'
_symmetry_space_group_name_H-M 'P 1 21/c 1'
_atom_sites_solution_hydrogens mixed
_atom_sites_solution_primary direct
_atom_sites_solution_secondary difmap
_audit_creation_method SHELXL-2014/6
_cell_angle_alpha 90
_cell_angle_beta 105.794(7)
_cell_angle_gamma 90
_cell_formula_units_Z 4
_cell_length_a 7.8820(2)
_cell_length_b 9.3288(2)
_cell_length_c 11.9801(8)
_cell_measurement_reflns_used 7874
_cell_measurement_temperature 85(2)
_cell_measurement_theta_max 68.30
_cell_measurement_theta_min 4.70
_cell_volume 847.64(7)
_computing_cell_refinement 'CrystalClear-SM Expert 2.0 r16'
_computing_data_collection 'CrystalClear-SM Expert 2.0 r16 (Rigaku, 2014)'
_computing_data_reduction 'CrystalClear-SM Expert 2.0 r16'
_computing_molecular_graphics 'Bruker SHELXTL'
_computing_publication_material 'Bruker SHELXTL'
_computing_structure_refinement 'SHELXL-2014/6 (Sheldrick, 2014)'
_computing_structure_solution 'SHELXT (Sheldrick, 2014)'
_diffrn_ambient_temperature 85(2)
_diffrn_detector_area_resol_mean 14.629
_diffrn_measured_fraction_theta_full 0.995
_diffrn_measured_fraction_theta_max 0.995
_diffrn_measurement_device_type 'Rigaku Saturn944+ CCD'
_diffrn_measurement_method \w
_diffrn_radiation_type CuK\a
_diffrn_radiation_wavelength 1.54178
_diffrn_reflns_av_R_equivalents 0.0572
_diffrn_reflns_av_unetI/netI 0.0350
_diffrn_reflns_Laue_measured_fraction_full 0.995
_diffrn_reflns_Laue_measured_fraction_max 0.995
_diffrn_reflns_limit_h_max 9
_diffrn_reflns_limit_h_min -8
_diffrn_reflns_limit_k_max 11
_diffrn_reflns_limit_k_min -11
_diffrn_reflns_limit_l_max 14
_diffrn_reflns_limit_l_min -14
_diffrn_reflns_number 12771
_diffrn_reflns_point_group_measured_fraction_full 0.995
_diffrn_reflns_point_group_measured_fraction_max 0.995
_diffrn_reflns_theta_full 67.679
_diffrn_reflns_theta_max 68.221
_diffrn_reflns_theta_min 5.834
_diffrn_source 'micro-focus rotating anode'
_exptl_absorpt_coefficient_mu 0.816
_exptl_absorpt_correction_T_max 0.898
_exptl_absorpt_correction_T_min 0.769
_exptl_absorpt_correction_type multi-scan
_exptl_absorpt_process_details
;
    Higashi, T. (1995). Program for Absorption Correction.
    Rigaku Corporation, Tokyo, Japan.
;
_exptl_crystal_colour colorless
_exptl_crystal_density_diffrn 1.318
_exptl_crystal_density_method 'not measured'
_exptl_crystal_description prism
_exptl_crystal_F_000 360
_exptl_crystal_size_max 0.220
_exptl_crystal_size_mid 0.130
_exptl_crystal_size_min 0.120
_refine_diff_density_max 0.195
_refine_diff_density_min -0.312
_refine_diff_density_rms 0.067
_refine_ls_extinction_coef 0.038(3)
_refine_ls_extinction_expression Fc^*^=kFc[1+0.001xFc^2^\l^3^/sin(2\q)]^-1/4^
_refine_ls_extinction_method SHELXL
_refine_ls_goodness_of_fit_ref 1.065
_refine_ls_hydrogen_treatment mixed
_refine_ls_matrix_type full
_refine_ls_number_parameters 117
_refine_ls_number_reflns 1543
_refine_ls_number_restraints 0
_refine_ls_restrained_S_all 1.065
_refine_ls_R_factor_all 0.0425
_refine_ls_R_factor_gt 0.0417
_refine_ls_shift/su_max 0.000
_refine_ls_shift/su_mean 0.000
_refine_ls_structure_factor_coef Fsqd
_refine_ls_weighting_details 'w=1/[\s^2^(Fo^2^)+(0.0578P)^2^+0.3033P] where P=(Fo^2^+2Fc^2^)/3'
_refine_ls_weighting_scheme calc
_refine_ls_wR_factor_gt 0.1023
_refine_ls_wR_factor_ref 0.1034
_reflns_Friedel_coverage 0.000
_reflns_number_gt 1494
_reflns_number_total 1543
_reflns_threshold_expression 'I > 2\s(I)'
_cod_data_source_file ol7b01622_si_001.cif
_cod_data_source_block sb379
_cod_database_code 1547121
_shelx_space_group_comment
; 
The symmetry employed for this shelxl refinement is uniquely defined 
by the following loop, which should always be used as a source of 
symmetry information in preference to the above space-group names. 
They are only intended as comments. 
;
_shelx_estimated_absorpt_t_min 0.841
_shelx_estimated_absorpt_t_max 0.908
_shelxl_version_number 2014/6

loop_
_space_group_symop_operation_xyz
'x, y, z'
'-x, y+1/2, -z+1/2'
'-x, -y, -z'
'x, -y-1/2, z-1/2'

loop_
_atom_site_label
_atom_site_type_symbol
_atom_site_fract_x
_atom_site_fract_y
_atom_site_fract_z
_atom_site_U_iso_or_equiv
_atom_site_adp_type
_atom_site_occupancy
_atom_site_site_symmetry_order
_atom_site_calc_flag
_atom_site_refinement_flags_posn
_atom_site_refinement_flags_adp
O1 O 0.79138(11) 0.38157(9) 0.30626(7) 0.0190(3) Uani 1 1 d . .
O2 O 0.94187(12) 0.17941(9) 0.34171(7) 0.0211(3) Uani 1 1 d . .
O3 O 0.81327(12) 0.44932(9) 0.64445(7) 0.0216(3) Uani 1 1 d . .
H3O H 0.866(3) 0.382(2) 0.7022(17) 0.050(5) Uiso 1 1 d . .
C1 C 0.87823(16) 0.27987(12) 0.38375(10) 0.0169(3) Uani 1 1 d . .
C2 C 0.88717(15) 0.29751(13) 0.50337(10) 0.0165(3) Uani 1 1 d . .
C3 C 0.81243(16) 0.41800(13) 0.53549(10) 0.0169(3) Uani 1 1 d . .
C4 C 0.72447(16) 0.52445(12) 0.45191(10) 0.0176(3) Uani 1 1 d . .
C5 C 0.71871(16) 0.50213(13) 0.33978(10) 0.0178(3) Uani 1 1 d . .
C6 C 0.97762(17) 0.18211(13) 0.58588(10) 0.0200(3) Uani 1 1 d . .
H6A H 1.0333 0.2246 0.6618 0.030 Uiso 1 1 calc R U
H6B H 1.0678 0.1360 0.5557 0.030 Uiso 1 1 calc R U
H6C H 0.8907 0.1105 0.5939 0.030 Uiso 1 1 calc R U
C7 C 0.64477(17) 0.65325(14) 0.49390(11) 0.0225(3) Uani 1 1 d . .
H7A H 0.7377 0.7229 0.5275 0.034 Uiso 1 1 calc R U
H7B H 0.5870 0.6235 0.5530 0.034 Uiso 1 1 calc R U
H7C H 0.5577 0.6973 0.4286 0.034 Uiso 1 1 calc R U
C8 C 0.63974(18) 0.59511(14) 0.23709(10) 0.0222(3) Uani 1 1 d . .
H8A H 0.7286 0.6119 0.1939 0.027 Uiso 1 1 calc R U
H8B H 0.6088 0.6891 0.2645 0.027 Uiso 1 1 calc R U
C9 C 0.47515(19) 0.52924(15) 0.15522(11) 0.0275(4) Uani 1 1 d . .
H9A H 0.5055 0.4371 0.1264 0.041 Uiso 1 1 calc R U
H9B H 0.4286 0.5941 0.0897 0.041 Uiso 1 1 calc R U
H9C H 0.3857 0.5142 0.1970 0.041 Uiso 1 1 calc R U

loop_
_atom_site_aniso_label
_atom_site_aniso_U_11
_atom_site_aniso_U_22
_atom_site_aniso_U_33
_atom_site_aniso_U_23
_atom_site_aniso_U_13
_atom_site_aniso_U_12
O1 0.0250(5) 0.0175(5) 0.0140(4) 0.0016(3) 0.0046(3) 0.0022(3)
O2 0.0283(5) 0.0191(5) 0.0161(5) -0.0009(3) 0.0065(4) 0.0038(3)
O3 0.0315(5) 0.0200(5) 0.0137(5) -0.0011(3) 0.0071(4) 0.0031(4)
C1 0.0186(6) 0.0152(6) 0.0164(6) 0.0010(4) 0.0039(5) -0.0014(4)
C2 0.0179(6) 0.0163(6) 0.0151(6) 0.0001(4) 0.0040(5) -0.0028(4)
C3 0.0185(6) 0.0172(6) 0.0150(6) -0.0010(4) 0.0047(5) -0.0041(4)
C4 0.0185(6) 0.0151(6) 0.0186(6) -0.0001(4) 0.0041(5) -0.0022(5)
C5 0.0185(6) 0.0144(6) 0.0202(6) 0.0007(4) 0.0047(5) -0.0011(4)
C6 0.0265(7) 0.0182(6) 0.0154(6) 0.0009(5) 0.0058(5) 0.0014(5)
C7 0.0274(7) 0.0181(6) 0.0225(6) -0.0004(5) 0.0078(5) 0.0017(5)
C8 0.0288(7) 0.0186(6) 0.0182(6) 0.0033(5) 0.0049(5) 0.0016(5)
C9 0.0304(8) 0.0278(7) 0.0207(7) 0.0031(5) 0.0009(6) 0.0032(6)

loop_
_atom_type_symbol
_atom_type_description
_atom_type_scat_dispersion_real
_atom_type_scat_dispersion_imag
_atom_type_scat_source
C C 0.0181 0.0091 'International Tables Vol C Tables 4.2.6.8 and 6.1.1.4'
H H 0.0000 0.0000 'International Tables Vol C Tables 4.2.6.8 and 6.1.1.4'
O O 0.0492 0.0322 'International Tables Vol C Tables 4.2.6.8 and 6.1.1.4'

loop_
_geom_angle_atom_site_label_1
_geom_angle_atom_site_label_2
_geom_angle_atom_site_label_3
_geom_angle
C5 O1 C1 122.68(9)
C3 O3 H3O 117.0(12)
O2 C1 O1 115.61(10)
O2 C1 C2 125.74(11)
O1 C1 C2 118.64(10)
C3 C2 C1 117.99(11)
C3 C2 C6 124.41(10)
C1 C2 C6 117.60(11)
O3 C3 C2 124.40(11)
O3 C3 C4 113.60(10)
C2 C3 C4 121.99(11)
C5 C4 C3 117.63(11)
C5 C4 C7 123.56(11)
C3 C4 C7 118.81(10)
C4 C5 O1 121.01(11)
C4 C5 C8 128.60(11)
O1 C5 C8 110.39(10)
C2 C6 H6A 109.5
C2 C6 H6B 109.5
H6A C6 H6B 109.5
C2 C6 H6C 109.5
H6A C6 H6C 109.5
H6B C6 H6C 109.5
C4 C7 H7A 109.5
C4 C7 H7B 109.5
H7A C7 H7B 109.5
C4 C7 H7C 109.5
H7A C7 H7C 109.5
H7B C7 H7C 109.5
C5 C8 C9 112.69(11)
C5 C8 H8A 109.1
C9 C8 H8A 109.1
C5 C8 H8B 109.1
C9 C8 H8B 109.1
H8A C8 H8B 107.8
C8 C9 H9A 109.5
C8 C9 H9B 109.5
H9A C9 H9B 109.5
C8 C9 H9C 109.5
H9A C9 H9C 109.5
H9B C9 H9C 109.5

loop_
_geom_bond_atom_site_label_1
_geom_bond_atom_site_label_2
_geom_bond_distance
O1 C5 1.3710(15)
O1 C1 1.3728(14)
O2 C1 1.2334(15)
O3 C3 1.3358(14)
O3 H3O 0.94(2)
C1 C2 1.4250(16)
C2 C3 1.3719(17)
C2 C6 1.5036(16)
C3 C4 1.4462(17)
C4 C5 1.3478(17)
C4 C7 1.5045(17)
C5 C8 1.4955(16)
C6 H6A 0.9800
C6 H6B 0.9800
C6 H6C 0.9800
C7 H7A 0.9800
C7 H7B 0.9800
C7 H7C 0.9800
C8 C9 1.5265(19)
C8 H8A 0.9900
C8 H8B 0.9900
C9 H9A 0.9800
C9 H9B 0.9800
C9 H9C 0.9800

loop_
_geom_hbond_atom_site_label_D
_geom_hbond_atom_site_label_H
_geom_hbond_atom_site_label_A
_geom_hbond_distance_DH
_geom_hbond_distance_HA
_geom_hbond_distance_DA
_geom_hbond_angle_DHA
_geom_hbond_site_symmetry_A
O3 H3O O2 0.94(2) 1.71(2) 2.5981(12) 154.8(18) 4_566

loop_
_geom_torsion_atom_site_label_1
_geom_torsion_atom_site_label_2
_geom_torsion_atom_site_label_3
_geom_torsion_atom_site_label_4
_geom_torsion
C5 O1 C1 O2 -177.72(10)
C5 O1 C1 C2 2.54(17)
O2 C1 C2 C3 178.46(11)
O1 C1 C2 C3 -1.83(17)
O2 C1 C2 C6 -1.76(18)
O1 C1 C2 C6 177.95(10)
C1 C2 C3 O3 -178.99(11)
C6 C2 C3 O3 1.24(19)
C1 C2 C3 C4 0.81(18)
C6 C2 C3 C4 -178.96(11)
O3 C3 C4 C5 179.43(10)
C2 C3 C4 C5 -0.39(18)
O3 C3 C4 C7 -0.57(16)
C2 C3 C4 C7 179.61(11)
C3 C4 C5 O1 0.99(17)
C7 C4 C5 O1 -179.01(10)
C3 C4 C5 C8 -178.87(11)
C7 C4 C5 C8 1.1(2)
C1 O1 C5 C4 -2.15(18)
C1 O1 C5 C8 177.73(10)
C4 C5 C8 C9 -110.64(15)
O1 C5 C8 C9 69.49(14)
